data_7061942
loop_
_publ_author_name
'Xu, Songsong'
'Shao, Yingbo'
'Zheng, Hanliang'
'Leng, Xuebing'
'Xue, Xiao-Song'
'Shen, Qilong'

_publ_section_title
;
 Preparation, characterization and reactivity of trifluoromethoxy
 palladium(ii) complexes
;
_journal_issue 43
_journal_name_full 'New Journal of Chemistry'
_journal_page_first 20760
_journal_page_last 20767
_journal_paper_doi 10.1039/D2NJ04198G
_journal_volume 46
_journal_year 2022
_chemical_formula_moiety 'C39 H53 F6 O3 P Pd'
_chemical_formula_sum 'C39 H53 F6 O3 P Pd'
_chemical_formula_weight 821.18
_space_group_crystal_system triclinic
_space_group_IT_number 2
_space_group_name_Hall '-P 1'
_space_group_name_H-M_alt 'P -1'
_atom_sites_solution_hydrogens geom
_atom_sites_solution_primary dual
_audit_creation_date 2022-09-15
_audit_creation_method
;
Olex2 1.5
(compiled 2022.04.07 svn.rca3783a0 for OlexSys, GUI svn.r6498)
;
_audit_update_record
;
2022-09-25 deposited with the CCDC.	2022-09-27 downloaded from the CCDC.
;
_cell_angle_alpha 87.361(2)
_cell_angle_beta 71.886(2)
_cell_angle_gamma 80.533(2)
_cell_formula_units_Z 2
_cell_length_a 12.1827(4)
_cell_length_b 12.7262(4)
_cell_length_c 13.4392(4)
_cell_measurement_reflns_used 9440
_cell_measurement_temperature 170.05
_cell_measurement_theta_max 54.97
_cell_measurement_theta_min 3.36
_cell_volume 1953.34(11)
_computing_cell_refinement 'SAINT v8.37A (Bruker, 2015)'
_computing_data_collection 'Bruker APEX2'
_computing_data_reduction 'SAINT v8.37A (Bruker, 2015)'
_computing_molecular_graphics 'Olex2 1.5 (Dolomanov et al., 2009)'
_computing_publication_material 'Olex2 1.5 (Dolomanov et al., 2009)'
_computing_structure_refinement 'SHELXL 2018/3 (Sheldrick, 2015)'
_computing_structure_solution 'SHELXT 2014/5 (Sheldrick, 2014)'
_diffrn_ambient_temperature 170.05
_diffrn_measured_fraction_theta_full 0.998
_diffrn_measured_fraction_theta_max 0.995
_diffrn_measurement_device_type 'Bruker D8 Venture'
_diffrn_measurement_method '\f and \w scans'
_diffrn_radiation_type GaK\a
_diffrn_radiation_wavelength 1.34139
_diffrn_reflns_av_R_equivalents 0.0494
_diffrn_reflns_av_unetI/netI 0.0403
_diffrn_reflns_Laue_measured_fraction_full 0.998
_diffrn_reflns_Laue_measured_fraction_max 0.995
_diffrn_reflns_limit_h_max 14
_diffrn_reflns_limit_h_min -14
_diffrn_reflns_limit_k_max 14
_diffrn_reflns_limit_k_min -15
_diffrn_reflns_limit_l_max 16
_diffrn_reflns_limit_l_min -16
_diffrn_reflns_number 28965
_diffrn_reflns_point_group_measured_fraction_full 0.998
_diffrn_reflns_point_group_measured_fraction_max 0.995
_diffrn_reflns_theta_full 53.594
_diffrn_reflns_theta_max 54.996
_diffrn_reflns_theta_min 3.063
_diffrn_source_current 2.86
_diffrn_source_power 0.1995994
_diffrn_source_voltage 69.79
_diffrn_standards_number 0
_exptl_absorpt_coefficient_mu 3.158
_exptl_absorpt_correction_T_max 0.7508
_exptl_absorpt_correction_T_min 0.5105
_exptl_absorpt_correction_type multi-scan
_exptl_absorpt_process_details
;
SADABS-2016/2 (Bruker,2016/2) was used for absorption correction.
wR2(int) was 0.1147 before and 0.0650 after correction.
The Ratio of minimum to maximum transmission is 0.6799.
The \l/2 correction factor is Not present.
;
_exptl_crystal_colour yellow
_exptl_crystal_colour_primary yellow
_exptl_crystal_density_diffrn 1.396
_exptl_crystal_description block
_exptl_crystal_F_000 852
_exptl_crystal_size_max 0.08
_exptl_crystal_size_mid 0.06
_exptl_crystal_size_min 0.05
_refine_diff_density_max 1.067
_refine_diff_density_min -1.063
_refine_diff_density_rms 0.072
_refine_ls_extinction_method none
_refine_ls_goodness_of_fit_ref 1.041
_refine_ls_hydrogen_treatment constr
_refine_ls_matrix_type full
_refine_ls_number_parameters 493
_refine_ls_number_reflns 7426
_refine_ls_number_restraints 81
_refine_ls_restrained_S_all 1.062
_refine_ls_R_factor_all 0.0413
_refine_ls_R_factor_gt 0.0368
_refine_ls_shift/su_max 0.001
_refine_ls_shift/su_mean 0.000
_refine_ls_structure_factor_coef Fsqd
_refine_ls_weighting_details 'w=1/[\s^2^(Fo^2^)+(0.0477P)^2^+1.4959P] where P=(Fo^2^+2Fc^2^)/3'
_refine_ls_weighting_scheme calc
_refine_ls_wR_factor_gt 0.0911
_refine_ls_wR_factor_ref 0.0944
_reflns_Friedel_coverage 0.000
_reflns_number_gt 6783
_reflns_number_total 7426
_reflns_threshold_expression 'I > 2\s(I)'
_cod_data_source_file d2nj04198g2.cif
_cod_data_source_block mj20146_0m
_cod_depositor_comments 'Adding full bibliography for 7061942--7061946.cif.'
_cod_database_code 7061942
_shelx_shelxl_version_number 2018/3
_shelx_space_group_comment
;
The symmetry employed for this shelxl refinement is uniquely defined
by the following loop, which should always be used as a source of
symmetry information in preference to the above space-group names.
They are only intended as comments.
;
_shelx_estimated_absorpt_t_max 0.858
_shelx_estimated_absorpt_t_min 0.786
_olex2_refinement_description
;
1. Fixed Uiso
 At 1.2 times of:
  All C(H) groups
 At 1.5 times of:
  All C(H,H,H) groups
2. Restrained distances
 F4-C8 \\sim F4A-C8
 with sigma of 0.02
 F6-C8 \\sim F6A-C8
 with sigma of 0.02
 F5-C8 \\sim F5A-C8
 with sigma of 0.02
3. Uiso/Uaniso restraints and constraints
C8 \\sim F5A \\sim F4 \\sim F4A \\sim F6 \\sim F6A \\sim F5: within 2A with
sigma of 0.01 and sigma for terminal atoms of 0.02 within 2A
Uanis(F6A) \\sim Ueq: with sigma of 0.01 and sigma for terminal atoms of 0.02
4. Others
 Sof(F5A)=Sof(F6A)=Sof(F4A)=1-FVAR(1)
 Sof(F4)=Sof(F5)=Sof(F6)=FVAR(1)
5.a Ternary CH refined with riding coordinates:
 C14(H14), C17(H17), C20(H20)
5.b Aromatic/amide H refined with riding coordinates:
 C3(H3), C4(H4), C6(H6), C7(H7), C10(H10), C12(H12), C25(H25), C26(H26)
5.c Idealised Me refined as rotating group:
 C15(H15A,H15B,H15C), C16(H16A,H16B,H16C), C18(H18A,H18B,H18C), C19(H19A,H19B,
 H19C), C21(H21A,H21B,H21C), C22(H22A,H22B,H22C), C29(H29A,H29B,H29C), C30(H30A,
 H30B,H30C), C32(H32A,H32B,H32C), C33(H33A,H33B,H33C), C34(H34A,H34B,H34C),
 C36(H36A,H36B,H36C), C37(H37A,H37B,H37C), C38(H38A,H38B,H38C)
;
_olex2_submission_special_instructions 'No special instructions were received'

loop_
_space_group_symop_operation_xyz
'x, y, z'
'-x, -y, -z'

loop_
_atom_site_label
_atom_site_type_symbol
_atom_site_fract_x
_atom_site_fract_y
_atom_site_fract_z
_atom_site_U_iso_or_equiv
_atom_site_adp_type
_atom_site_occupancy
_atom_site_site_symmetry_order
_atom_site_calc_flag
_atom_site_refinement_flags_posn
_atom_site_refinement_flags_adp
_atom_site_refinement_flags_occupancy
_atom_site_disorder_assembly
_atom_site_disorder_group
Pd1 Pd 0.70126(2) 0.65296(2) 0.72184(2) 0.02678(8) Uani 1 1 d . . . . .
P1 P 0.77623(6) 0.80358(5) 0.73478(5) 0.02800(15) Uani 1 1 d . . . . .
F4 F 0.9834(4) 0.2237(3) 0.9249(3) 0.0925(15) Uani 0.805(6) 1 d D U P A 1
F5 F 1.0353(4) 0.1794(2) 0.7664(4) 0.0889(15) Uani 0.805(6) 1 d D U P A 1
F6 F 1.1362(3) 0.2673(3) 0.8210(5) 0.0889(16) Uani 0.805(6) 1 d D U P A 1
F28 F 0.6095(2) 0.4281(2) 0.5701(2) 0.0867(8) Uani 1 1 d . . . . .
F29 F 0.7579(2) 0.36661(15) 0.62030(19) 0.0661(6) Uani 1 1 d . . . . .
F30 F 0.7618(2) 0.50610(17) 0.52701(16) 0.0642(6) Uani 1 1 d . . . . .
O1 O 0.64339(17) 0.51466(15) 0.69249(16) 0.0352(4) Uani 1 1 d . . . . .
O2 O 0.7681(2) 1.04603(16) 0.72733(19) 0.0476(5) Uani 1 1 d . . . . .
O3 O 0.34100(18) 0.92755(16) 0.77518(17) 0.0404(5) Uani 1 1 d . . . . .
C1 C 0.8275(2) 0.5443(2) 0.7512(2) 0.0315(6) Uani 1 1 d . . . . .
C2 C 0.5166(2) 0.7723(2) 0.7459(2) 0.0259(5) Uani 1 1 d . . . . .
C3 C 0.9238(2) 0.4903(2) 0.6759(2) 0.0352(6) Uani 1 1 d . . . . .
H3 H 0.945044 0.516019 0.606062 0.042 Uiso 1 1 calc R U . . .
C4 C 0.9890(2) 0.3994(2) 0.7014(2) 0.0378(7) Uani 1 1 d . . . . .
H4 H 1.054564 0.363407 0.649064 0.045 Uiso 1 1 calc R U . . .
C5 C 0.9596(2) 0.3605(2) 0.8024(2) 0.0351(6) Uani 1 1 d . . . . .
C6 C 0.8649(3) 0.4136(2) 0.8785(3) 0.0392(7) Uani 1 1 d . . . . .
H6 H 0.844694 0.388168 0.948367 0.047 Uiso 1 1 calc R U . . .
C7 C 0.7993(3) 0.5047(2) 0.8523(2) 0.0376(7) Uani 1 1 d . . . . .
H7 H 0.733666 0.540339 0.904844 0.045 Uiso 1 1 calc R U . . .
C8 C 1.0291(3) 0.2610(3) 0.8268(3) 0.0475(8) Uani 1 1 d D U . . .
C9 C 0.4596(2) 0.7174(2) 0.8378(2) 0.0268(5) Uani 1 1 d . . . . .
C10 C 0.4054(2) 0.6331(2) 0.8274(2) 0.0317(6) Uani 1 1 d . . . . .
H10 H 0.370193 0.594917 0.888214 0.038 Uiso 1 1 calc R U . . .
C11 C 0.4004(2) 0.6021(2) 0.7308(2) 0.0302(6) Uani 1 1 d . . . . .
C12 C 0.4518(2) 0.6583(2) 0.6430(2) 0.0320(6) Uani 1 1 d . . . . .
H12 H 0.448560 0.638074 0.576981 0.038 Uiso 1 1 calc R U . . .
C13 C 0.5084(2) 0.7436(2) 0.6480(2) 0.0290(6) Uani 1 1 d . . . . .
C14 C 0.5474(3) 0.8094(2) 0.5496(2) 0.0349(6) Uani 1 1 d . . . . .
H14 H 0.589491 0.864802 0.564769 0.042 Uiso 1 1 calc R U . . .
C15 C 0.4413(3) 0.8663(3) 0.5195(3) 0.0510(8) Uani 1 1 d . . . . .
H15A H 0.399296 0.813257 0.503272 0.076 Uiso 1 1 calc R U . . .
H15B H 0.467696 0.910787 0.457932 0.076 Uiso 1 1 calc R U . . .
H15C H 0.388999 0.911109 0.578021 0.076 Uiso 1 1 calc R U . . .
C16 C 0.6312(3) 0.7411(3) 0.4574(2) 0.0463(8) Uani 1 1 d . . . . .
H16A H 0.696049 0.701138 0.478693 0.070 Uiso 1 1 calc R U . . .
H16B H 0.661914 0.787401 0.398438 0.070 Uiso 1 1 calc R U . . .
H16C H 0.589073 0.691297 0.436286 0.070 Uiso 1 1 calc R U . . .
C17 C 0.3372(3) 0.5120(2) 0.7216(3) 0.0391(7) Uani 1 1 d . . . . .
H17 H 0.365081 0.489312 0.646452 0.047 Uiso 1 1 calc R U . . .
C18 C 0.2070(3) 0.5523(4) 0.7495(4) 0.0758(13) Uani 1 1 d . . . . .
H18A H 0.176926 0.575949 0.822690 0.114 Uiso 1 1 calc R U . . .
H18B H 0.166747 0.494777 0.739687 0.114 Uiso 1 1 calc R U . . .
H18C H 0.193258 0.612128 0.704000 0.114 Uiso 1 1 calc R U . . .
C19 C 0.3639(4) 0.4148(3) 0.7859(3) 0.0574(10) Uani 1 1 d . . . . .
H19A H 0.448754 0.393035 0.767706 0.086 Uiso 1 1 calc R U . . .
H19B H 0.328339 0.356210 0.770695 0.086 Uiso 1 1 calc R U . . .
H19C H 0.331700 0.432696 0.860597 0.086 Uiso 1 1 calc R U . . .
C20 C 0.4494(3) 0.7548(2) 0.9466(2) 0.0328(6) Uani 1 1 d . . . . .
H20 H 0.509323 0.802174 0.939013 0.039 Uiso 1 1 calc R U . . .
C21 C 0.3290(3) 0.8200(3) 0.9979(3) 0.0513(9) Uani 1 1 d . . . . .
H21A H 0.316800 0.882263 0.954678 0.077 Uiso 1 1 calc R U . . .
H21B H 0.324686 0.843600 1.067608 0.077 Uiso 1 1 calc R U . . .
H21C H 0.268369 0.775884 1.004340 0.077 Uiso 1 1 calc R U . . .
C22 C 0.4723(3) 0.6631(2) 1.0188(2) 0.0388(7) Uani 1 1 d . . . . .
H22A H 0.406150 0.623522 1.038854 0.058 Uiso 1 1 calc R U . . .
H22B H 0.481446 0.691657 1.081706 0.058 Uiso 1 1 calc R U . . .
H22C H 0.543860 0.615206 0.982075 0.058 Uiso 1 1 calc R U . . .
C23 C 0.5411(2) 0.8833(2) 0.7569(2) 0.0280(6) Uani 1 1 d . . . . .
C24 C 0.4424(3) 0.9633(2) 0.7703(2) 0.0341(6) Uani 1 1 d . . . . .
C25 C 0.4523(3) 1.0701(2) 0.7755(2) 0.0406(7) Uani 1 1 d . . . . .
H25 H 0.384995 1.123316 0.788251 0.049 Uiso 1 1 calc R U . . .
C26 C 0.5602(3) 1.0980(2) 0.7622(2) 0.0423(7) Uani 1 1 d . . . . .
H26 H 0.567490 1.171075 0.763461 0.051 Uiso 1 1 calc R U . . .
C27 C 0.6581(3) 1.0213(2) 0.7471(2) 0.0371(7) Uani 1 1 d . . . . .
C28 C 0.6499(2) 0.9112(2) 0.7487(2) 0.0297(6) Uani 1 1 d . . . . .
C29 C 0.7843(4) 1.1533(2) 0.6966(3) 0.0556(10) Uani 1 1 d . . . . .
H29A H 0.756428 1.172267 0.636105 0.083 Uiso 1 1 calc R U . . .
H29B H 0.867557 1.158819 0.677732 0.083 Uiso 1 1 calc R U . . .
H29C H 0.739977 1.201931 0.754850 0.083 Uiso 1 1 calc R U . . .
C30 C 0.2389(3) 1.0050(3) 0.7852(3) 0.0567(9) Uani 1 1 d . . . . .
H30A H 0.220610 1.046364 0.849612 0.085 Uiso 1 1 calc R U . . .
H30B H 0.172919 0.968908 0.787875 0.085 Uiso 1 1 calc R U . . .
H30C H 0.253185 1.052870 0.724823 0.085 Uiso 1 1 calc R U . . .
C31 C 0.8291(3) 0.8108(2) 0.8528(2) 0.0341(6) Uani 1 1 d . . . . .
C32 C 0.9415(3) 0.7293(2) 0.8378(3) 0.0409(7) Uani 1 1 d . . . . .
H32A H 0.928508 0.659776 0.819413 0.061 Uiso 1 1 calc R U . . .
H32B H 0.962047 0.723288 0.903036 0.061 Uiso 1 1 calc R U . . .
H32C H 1.005449 0.753070 0.781549 0.061 Uiso 1 1 calc R U . . .
C33 C 0.8537(3) 0.9193(3) 0.8783(3) 0.0473(8) Uani 1 1 d . . . . .
H33A H 0.914492 0.942806 0.818742 0.071 Uiso 1 1 calc R U . . .
H33B H 0.880374 0.912732 0.940313 0.071 Uiso 1 1 calc R U . . .
H33C H 0.781986 0.971608 0.892087 0.071 Uiso 1 1 calc R U . . .
C34 C 0.7330(3) 0.7796(3) 0.9482(2) 0.0413(7) Uani 1 1 d . . . . .
H34A H 0.664824 0.836158 0.963629 0.062 Uiso 1 1 calc R U . . .
H34B H 0.762230 0.769596 1.008677 0.062 Uiso 1 1 calc R U . . .
H34C H 0.710314 0.713047 0.933249 0.062 Uiso 1 1 calc R U . . .
C35 C 0.8956(3) 0.8282(2) 0.6084(2) 0.0393(7) Uani 1 1 d . . . . .
C36 C 0.9882(3) 0.8927(3) 0.6175(3) 0.0517(8) Uani 1 1 d . . . . .
H36A H 0.949794 0.962972 0.647674 0.078 Uiso 1 1 calc R U . . .
H36B H 1.043054 0.901325 0.547885 0.078 Uiso 1 1 calc R U . . .
H36C H 1.030908 0.854944 0.662877 0.078 Uiso 1 1 calc R U . . .
C37 C 0.8359(3) 0.8840(3) 0.5307(3) 0.0475(8) Uani 1 1 d . . . . .
H37A H 0.776943 0.843244 0.523979 0.071 Uiso 1 1 calc R U . . .
H37B H 0.894570 0.888444 0.462202 0.071 Uiso 1 1 calc R U . . .
H37C H 0.798100 0.955981 0.556231 0.071 Uiso 1 1 calc R U . . .
C38 C 0.9605(3) 0.7193(3) 0.5624(3) 0.0465(8) Uani 1 1 d . . . . .
H38A H 0.997243 0.681084 0.611766 0.070 Uiso 1 1 calc R U . . .
H38B H 1.020829 0.729082 0.496191 0.070 Uiso 1 1 calc R U . . .
H38C H 0.904994 0.677902 0.549710 0.070 Uiso 1 1 calc R U . . .
C39 C 0.6886(3) 0.4598(2) 0.6103(3) 0.0435(7) Uani 1 1 d . . . . .
F5A F 0.9723(12) 0.1902(10) 0.859(2) 0.077(4) Uani 0.195(6) 1 d D U P A 2
F6A F 1.1243(14) 0.2329(14) 0.7467(11) 0.088(5) Uani 0.195(6) 1 d D U P A 2
F4A F 1.0737(18) 0.2828(12) 0.8973(15) 0.083(4) Uani 0.195(6) 1 d D U P A 2

loop_
_atom_site_aniso_label
_atom_site_aniso_U_11
_atom_site_aniso_U_22
_atom_site_aniso_U_33
_atom_site_aniso_U_23
_atom_site_aniso_U_13
_atom_site_aniso_U_12
Pd1 0.02796(12) 0.01875(11) 0.03138(12) -0.00069(7) -0.00820(8) 0.00105(7)
P1 0.0325(3) 0.0227(3) 0.0277(4) -0.0004(3) -0.0077(3) -0.0039(3)
F4 0.094(3) 0.073(3) 0.082(3) 0.032(2) -0.014(2) 0.035(2)
F5 0.134(3) 0.0331(15) 0.126(3) -0.0241(18) -0.095(3) 0.0282(19)
F6 0.0474(18) 0.0530(19) 0.181(5) 0.028(3) -0.062(3) -0.0043(15)
F28 0.0690(15) 0.0960(19) 0.108(2) -0.0563(16) -0.0424(14) -0.0053(13)
F29 0.0710(14) 0.0270(10) 0.0901(16) -0.0068(10) -0.0198(12) 0.0133(9)
F30 0.0880(16) 0.0556(13) 0.0463(12) -0.0020(10) -0.0175(11) -0.0094(11)
O1 0.0343(10) 0.0242(10) 0.0482(12) -0.0040(9) -0.0158(9) -0.0005(8)
O2 0.0651(15) 0.0267(11) 0.0581(14) 0.0085(10) -0.0245(12) -0.0185(10)
O3 0.0386(11) 0.0302(10) 0.0478(13) 0.0011(9) -0.0152(10) 0.0107(9)
C1 0.0313(14) 0.0242(13) 0.0392(16) -0.0024(11) -0.0121(12) -0.0016(11)
C2 0.0264(12) 0.0200(12) 0.0291(14) 0.0011(10) -0.0097(11) 0.0042(10)
C3 0.0341(14) 0.0325(15) 0.0372(16) -0.0045(12) -0.0122(12) 0.0036(12)
C4 0.0298(14) 0.0383(16) 0.0422(17) -0.0107(13) -0.0118(13) 0.0072(12)
C5 0.0314(14) 0.0279(14) 0.0487(18) -0.0014(12) -0.0189(13) 0.0011(11)
C6 0.0393(16) 0.0305(15) 0.0423(17) 0.0045(12) -0.0081(13) 0.0001(12)
C7 0.0371(15) 0.0259(14) 0.0400(17) 0.0015(12) -0.0027(13) 0.0041(12)
C8 0.0445(18) 0.0377(17) 0.063(2) 0.0003(15) -0.0258(16) 0.0051(14)
C9 0.0253(12) 0.0235(13) 0.0275(14) 0.0004(10) -0.0066(10) 0.0045(10)
C10 0.0302(13) 0.0269(14) 0.0345(15) 0.0026(11) -0.0075(12) -0.0004(11)
C11 0.0270(13) 0.0267(13) 0.0373(15) 0.0002(11) -0.0129(11) 0.0007(10)
C12 0.0390(15) 0.0274(14) 0.0300(15) 0.0000(11) -0.0143(12) 0.0006(11)
C13 0.0337(14) 0.0232(13) 0.0286(14) 0.0002(10) -0.0110(11) 0.0025(10)
C14 0.0506(17) 0.0276(14) 0.0267(14) 0.0029(11) -0.0142(13) -0.0031(12)
C15 0.072(2) 0.0434(18) 0.0402(18) 0.0105(14) -0.0277(17) 0.0004(16)
C16 0.068(2) 0.0366(17) 0.0306(16) 0.0002(13) -0.0099(15) -0.0090(15)
C17 0.0404(16) 0.0350(16) 0.0464(18) 0.0031(13) -0.0183(14) -0.0097(13)
C18 0.042(2) 0.068(3) 0.125(4) -0.008(3) -0.032(2) -0.0152(18)
C19 0.082(3) 0.0382(18) 0.067(2) 0.0125(17) -0.037(2) -0.0258(18)
C20 0.0408(15) 0.0273(14) 0.0276(14) -0.0005(11) -0.0090(12) -0.0006(11)
C21 0.064(2) 0.0419(18) 0.0334(17) -0.0029(14) -0.0070(15) 0.0181(16)
C22 0.0445(17) 0.0371(16) 0.0311(15) 0.0030(12) -0.0113(13) 0.0021(13)
C23 0.0412(15) 0.0195(12) 0.0210(13) 0.0016(10) -0.0095(11) 0.0014(11)
C24 0.0458(16) 0.0253(14) 0.0289(14) 0.0004(11) -0.0136(12) 0.0046(12)
C25 0.063(2) 0.0213(14) 0.0347(16) -0.0022(11) -0.0202(15) 0.0110(13)
C26 0.074(2) 0.0172(13) 0.0381(17) 0.0012(11) -0.0237(16) -0.0006(13)
C27 0.0595(19) 0.0234(14) 0.0321(15) 0.0039(11) -0.0185(14) -0.0098(13)
C28 0.0457(16) 0.0183(12) 0.0248(13) 0.0000(10) -0.0127(12) -0.0006(11)
C29 0.092(3) 0.0289(16) 0.047(2) 0.0055(14) -0.0148(19) -0.0266(17)
C30 0.0468(19) 0.045(2) 0.069(2) -0.0002(17) -0.0195(18) 0.0211(15)
C31 0.0400(15) 0.0304(14) 0.0350(16) -0.0001(11) -0.0177(13) -0.0021(12)
C32 0.0403(16) 0.0363(16) 0.0506(19) -0.0027(14) -0.0215(14) -0.0028(13)
C33 0.062(2) 0.0404(18) 0.0476(19) -0.0069(14) -0.0282(17) -0.0072(15)
C34 0.0469(17) 0.0428(17) 0.0329(16) -0.0005(13) -0.0149(14) 0.0017(14)
C35 0.0394(16) 0.0401(17) 0.0357(16) 0.0026(13) -0.0039(13) -0.0146(13)
C36 0.0506(19) 0.054(2) 0.050(2) 0.0034(16) -0.0065(16) -0.0244(16)
C37 0.0530(19) 0.051(2) 0.0365(17) 0.0082(14) -0.0069(15) -0.0175(16)
C38 0.0391(17) 0.0507(19) 0.0408(18) -0.0064(15) 0.0035(14) -0.0109(14)
C39 0.0452(17) 0.0303(15) 0.060(2) -0.0071(14) -0.0249(16) 0.0003(13)
F5A 0.069(7) 0.028(6) 0.136(10) 0.031(7) -0.041(8) -0.004(5)
F6A 0.081(7) 0.065(7) 0.082(7) 0.013(6) -0.008(6) 0.054(6)
F4A 0.089(8) 0.077(7) 0.100(8) 0.000(7) -0.073(7) 0.029(7)

loop_
_atom_type_symbol
_atom_type_description
_atom_type_scat_dispersion_real
_atom_type_scat_dispersion_imag
_atom_type_scat_source
C C 0.0148 0.0070 'International Tables Vol C Tables 4.2.6.8 and 6.1.1.4'
H H 0.0000 0.0000 'International Tables Vol C Tables 4.2.6.8 and 6.1.1.4'
F F 0.0599 0.0411 'International Tables Vol C Tables 4.2.6.8 and 6.1.1.4'
O O 0.0412 0.0250 'International Tables Vol C Tables 4.2.6.8 and 6.1.1.4'
P P 0.2596 0.3354 'International Tables Vol C Tables 4.2.6.8 and 6.1.1.4'
Pd Pd 0.0665 3.1312 'International Tables Vol C Tables 4.2.6.8 and 6.1.1.4'

loop_
_geom_angle_atom_site_label_1
_geom_angle_atom_site_label_2
_geom_angle_atom_site_label_3
_geom_angle
_geom_angle_site_symmetry_1
_geom_angle_site_symmetry_3
_geom_angle_publ_flag
P1 Pd1 C2 85.45(6) . . ?
O1 Pd1 P1 173.69(6) . . ?
O1 Pd1 C2 96.61(8) . . ?
C1 Pd1 P1 98.47(8) . . ?
C1 Pd1 O1 81.48(9) . . ?
C1 Pd1 C2 161.27(10) . . ?
C28 P1 Pd1 103.20(9) . . ?
C28 P1 C31 107.68(12) . . ?
C28 P1 C35 107.83(13) . . ?
C31 P1 Pd1 115.67(9) . . ?
C31 P1 C35 110.61(14) . . ?
C35 P1 Pd1 111.26(10) . . ?
C39 O1 Pd1 124.0(2) . . ?
C27 O2 C29 117.4(3) . . ?
C24 O3 C30 117.9(2) . . ?
C3 C1 Pd1 125.5(2) . . ?
C7 C1 Pd1 114.7(2) . . ?
C7 C1 C3 118.0(3) . . ?
C9 C2 Pd1 92.08(15) . . ?
C9 C2 C23 119.0(2) . . ?
C13 C2 Pd1 92.77(16) . . ?
C13 C2 C9 118.9(2) . . ?
C13 C2 C23 117.7(2) . . ?
C23 C2 Pd1 106.21(16) . . ?
C1 C3 H3 119.6 . . ?
C4 C3 C1 120.8(3) . . ?
C4 C3 H3 119.6 . . ?
C3 C4 H4 119.7 . . ?
C5 C4 C3 120.6(3) . . ?
C5 C4 H4 119.7 . . ?
C4 C5 C8 119.4(3) . . ?
C6 C5 C4 119.4(3) . . ?
C6 C5 C8 121.1(3) . . ?
C5 C6 H6 120.1 . . ?
C5 C6 C7 119.8(3) . . ?
C7 C6 H6 120.1 . . ?
C1 C7 C6 121.4(3) . . ?
C1 C7 H7 119.3 . . ?
C6 C7 H7 119.3 . . ?
F4 C8 C5 113.9(3) . . ?
F5 C8 F4 103.0(4) . . ?
F5 C8 C5 113.3(3) . . ?
F6 C8 F4 103.8(4) . . ?
F6 C8 F5 106.0(4) . . ?
F6 C8 C5 115.6(3) . . ?
F5A C8 C5 113.5(6) . . ?
F5A C8 F6A 113.9(13) . . ?
F5A C8 F4A 108.7(13) . . ?
F6A C8 C5 110.3(6) . . ?
F4A C8 C5 108.2(6) . . ?
F4A C8 F6A 101.4(13) . . ?
C2 C9 C20 121.5(2) . . ?
C10 C9 C2 118.9(2) . . ?
C10 C9 C20 119.4(2) . . ?
C9 C10 H10 118.8 . . ?
C9 C10 C11 122.4(3) . . ?
C11 C10 H10 118.8 . . ?
C10 C11 C17 121.6(3) . . ?
C12 C11 C10 118.2(3) . . ?
C12 C11 C17 120.2(3) . . ?
C11 C12 H12 118.9 . . ?
C11 C12 C13 122.3(3) . . ?
C13 C12 H12 118.9 . . ?
C2 C13 C14 122.6(2) . . ?
C12 C13 C2 119.2(2) . . ?
C12 C13 C14 117.8(2) . . ?
C13 C14 H14 108.1 . . ?
C13 C14 C15 110.5(3) . . ?
C13 C14 C16 111.9(2) . . ?
C15 C14 H14 108.1 . . ?
C15 C14 C16 109.8(3) . . ?
C16 C14 H14 108.1 . . ?
C14 C15 H15A 109.5 . . ?
C14 C15 H15B 109.5 . . ?
C14 C15 H15C 109.5 . . ?
H15A C15 H15B 109.5 . . ?
H15A C15 H15C 109.5 . . ?
H15B C15 H15C 109.5 . . ?
C14 C16 H16A 109.5 . . ?
C14 C16 H16B 109.5 . . ?
C14 C16 H16C 109.5 . . ?
H16A C16 H16B 109.5 . . ?
H16A C16 H16C 109.5 . . ?
H16B C16 H16C 109.5 . . ?
C11 C17 H17 107.3 . . ?
C11 C17 C18 109.6(3) . . ?
C11 C17 C19 112.9(2) . . ?
C18 C17 H17 107.3 . . ?
C18 C17 C19 112.0(3) . . ?
C19 C17 H17 107.3 . . ?
C17 C18 H18A 109.5 . . ?
C17 C18 H18B 109.5 . . ?
C17 C18 H18C 109.5 . . ?
H18A C18 H18B 109.5 . . ?
H18A C18 H18C 109.5 . . ?
H18B C18 H18C 109.5 . . ?
C17 C19 H19A 109.5 . . ?
C17 C19 H19B 109.5 . . ?
C17 C19 H19C 109.5 . . ?
H19A C19 H19B 109.5 . . ?
H19A C19 H19C 109.5 . . ?
H19B C19 H19C 109.5 . . ?
C9 C20 H20 107.8 . . ?
C9 C20 C21 110.9(2) . . ?
C9 C20 C22 113.0(2) . . ?
C21 C20 H20 107.8 . . ?
C22 C20 H20 107.8 . . ?
C22 C20 C21 109.3(2) . . ?
C20 C21 H21A 109.5 . . ?
C20 C21 H21B 109.5 . . ?
C20 C21 H21C 109.5 . . ?
H21A C21 H21B 109.5 . . ?
H21A C21 H21C 109.5 . . ?
H21B C21 H21C 109.5 . . ?
C20 C22 H22A 109.5 . . ?
C20 C22 H22B 109.5 . . ?
C20 C22 H22C 109.5 . . ?
H22A C22 H22B 109.5 . . ?
H22A C22 H22C 109.5 . . ?
H22B C22 H22C 109.5 . . ?
C24 C23 C2 113.6(2) . . ?
C28 C23 C2 126.3(2) . . ?
C28 C23 C24 120.0(2) . . ?
O3 C24 C23 115.3(2) . . ?
O3 C24 C25 124.3(3) . . ?
C25 C24 C23 120.5(3) . . ?
C24 C25 H25 120.2 . . ?
C26 C25 C24 119.6(3) . . ?
C26 C25 H25 120.2 . . ?
C25 C26 H26 119.6 . . ?
C25 C26 C27 120.8(3) . . ?
C27 C26 H26 119.6 . . ?
O2 C27 C26 122.5(3) . . ?
O2 C27 C28 116.3(3) . . ?
C26 C27 C28 121.2(3) . . ?
C23 C28 P1 118.61(19) . . ?
C23 C28 C27 117.7(3) . . ?
C27 C28 P1 123.6(2) . . ?
O2 C29 H29A 109.5 . . ?
O2 C29 H29B 109.5 . . ?
O2 C29 H29C 109.5 . . ?
H29A C29 H29B 109.5 . . ?
H29A C29 H29C 109.5 . . ?
H29B C29 H29C 109.5 . . ?
O3 C30 H30A 109.5 . . ?
O3 C30 H30B 109.5 . . ?
O3 C30 H30C 109.5 . . ?
H30A C30 H30B 109.5 . . ?
H30A C30 H30C 109.5 . . ?
H30B C30 H30C 109.5 . . ?
C32 C31 P1 108.7(2) . . ?
C33 C31 P1 117.2(2) . . ?
C33 C31 C32 108.0(2) . . ?
C34 C31 P1 106.7(2) . . ?
C34 C31 C32 109.2(2) . . ?
C34 C31 C33 106.7(3) . . ?
C31 C32 H32A 109.5 . . ?
C31 C32 H32B 109.5 . . ?
C31 C32 H32C 109.5 . . ?
H32A C32 H32B 109.5 . . ?
H32A C32 H32C 109.5 . . ?
H32B C32 H32C 109.5 . . ?
C31 C33 H33A 109.5 . . ?
C31 C33 H33B 109.5 . . ?
C31 C33 H33C 109.5 . . ?
H33A C33 H33B 109.5 . . ?
H33A C33 H33C 109.5 . . ?
H33B C33 H33C 109.5 . . ?
C31 C34 H34A 109.5 . . ?
C31 C34 H34B 109.5 . . ?
C31 C34 H34C 109.5 . . ?
H34A C34 H34B 109.5 . . ?
H34A C34 H34C 109.5 . . ?
H34B C34 H34C 109.5 . . ?
C36 C35 P1 117.2(2) . . ?
C37 C35 P1 108.1(2) . . ?
C37 C35 C36 108.8(3) . . ?
C38 C35 P1 107.4(2) . . ?
C38 C35 C36 107.0(3) . . ?
C38 C35 C37 108.0(3) . . ?
C35 C36 H36A 109.5 . . ?
C35 C36 H36B 109.5 . . ?
C35 C36 H36C 109.5 . . ?
H36A C36 H36B 109.5 . . ?
H36A C36 H36C 109.5 . . ?
H36B C36 H36C 109.5 . . ?
C35 C37 H37A 109.5 . . ?
C35 C37 H37B 109.5 . . ?
C35 C37 H37C 109.5 . . ?
H37A C37 H37B 109.5 . . ?
H37A C37 H37C 109.5 . . ?
H37B C37 H37C 109.5 . . ?
C35 C38 H38A 109.5 . . ?
C35 C38 H38B 109.5 . . ?
C35 C38 H38C 109.5 . . ?
H38A C38 H38B 109.5 . . ?
H38A C38 H38C 109.5 . . ?
H38B C38 H38C 109.5 . . ?
F28 C39 F29 103.4(3) . . ?
F28 C39 F30 104.1(3) . . ?
F29 C39 F30 101.7(3) . . ?
O1 C39 F28 114.0(3) . . ?
O1 C39 F29 115.2(3) . . ?
O1 C39 F30 116.7(3) . . ?

loop_
_geom_bond_atom_site_label_1
_geom_bond_atom_site_label_2
_geom_bond_distance
_geom_bond_site_symmetry_2
_geom_bond_publ_flag
Pd1 P1 2.2899(7) . ?
Pd1 O1 2.0965(19) . ?
Pd1 C1 2.015(3) . ?
Pd1 C2 2.438(2) . ?
P1 C28 1.852(3) . ?
P1 C31 1.899(3) . ?
P1 C35 1.913(3) . ?
F4 C8 1.358(5) . ?
F5 C8 1.326(4) . ?
F6 C8 1.298(4) . ?
F28 C39 1.362(4) . ?
F29 C39 1.365(4) . ?
F30 C39 1.374(4) . ?
O1 C39 1.256(4) . ?
O2 C27 1.370(4) . ?
O2 C29 1.435(4) . ?
O3 C24 1.367(4) . ?
O3 C30 1.429(3) . ?
C1 C3 1.390(4) . ?
C1 C7 1.387(4) . ?
C2 C9 1.429(4) . ?
C2 C13 1.418(4) . ?
C2 C23 1.513(4) . ?
C3 H3 0.9500 . ?
C3 C4 1.386(4) . ?
C4 H4 0.9500 . ?
C4 C5 1.382(4) . ?
C5 C6 1.381(4) . ?
C5 C8 1.487(4) . ?
C6 H6 0.9500 . ?
C6 C7 1.392(4) . ?
C7 H7 0.9500 . ?
C8 F5A 1.207(11) . ?
C8 F6A 1.324(11) . ?
C8 F4A 1.290(12) . ?
C9 C10 1.383(4) . ?
C9 C20 1.521(4) . ?
C10 H10 0.9500 . ?
C10 C11 1.396(4) . ?
C11 C12 1.381(4) . ?
C11 C17 1.512(4) . ?
C12 H12 0.9500 . ?
C12 C13 1.393(4) . ?
C13 C14 1.521(4) . ?
C14 H14 1.0000 . ?
C14 C15 1.532(4) . ?
C14 C16 1.533(4) . ?
C15 H15A 0.9800 . ?
C15 H15B 0.9800 . ?
C15 H15C 0.9800 . ?
C16 H16A 0.9800 . ?
C16 H16B 0.9800 . ?
C16 H16C 0.9800 . ?
C17 H17 1.0000 . ?
C17 C18 1.516(5) . ?
C17 C19 1.525(4) . ?
C18 H18A 0.9800 . ?
C18 H18B 0.9800 . ?
C18 H18C 0.9800 . ?
C19 H19A 0.9800 . ?
C19 H19B 0.9800 . ?
C19 H19C 0.9800 . ?
C20 H20 1.0000 . ?
C20 C21 1.529(4) . ?
C20 C22 1.529(4) . ?
C21 H21A 0.9800 . ?
C21 H21B 0.9800 . ?
C21 H21C 0.9800 . ?
C22 H22A 0.9800 . ?
C22 H22B 0.9800 . ?
C22 H22C 0.9800 . ?
C23 C24 1.412(4) . ?
C23 C28 1.398(4) . ?
C24 C25 1.391(4) . ?
C25 H25 0.9500 . ?
C25 C26 1.374(5) . ?
C26 H26 0.9500 . ?
C26 C27 1.379(4) . ?
C27 C28 1.420(4) . ?
C29 H29A 0.9800 . ?
C29 H29B 0.9800 . ?
C29 H29C 0.9800 . ?
C30 H30A 0.9800 . ?
C30 H30B 0.9800 . ?
C30 H30C 0.9800 . ?
C31 C32 1.540(4) . ?
C31 C33 1.535(4) . ?
C31 C34 1.532(4) . ?
C32 H32A 0.9800 . ?
C32 H32B 0.9800 . ?
C32 H32C 0.9800 . ?
C33 H33A 0.9800 . ?
C33 H33B 0.9800 . ?
C33 H33C 0.9800 . ?
C34 H34A 0.9800 . ?
C34 H34B 0.9800 . ?
C34 H34C 0.9800 . ?
C35 C36 1.537(4) . ?
C35 C37 1.536(5) . ?
C35 C38 1.532(4) . ?
C36 H36A 0.9800 . ?
C36 H36B 0.9800 . ?
C36 H36C 0.9800 . ?
C37 H37A 0.9800 . ?
C37 H37B 0.9800 . ?
C37 H37C 0.9800 . ?
C38 H38A 0.9800 . ?
C38 H38B 0.9800 . ?
C38 H38C 0.9800 . ?

loop_
_geom_torsion_atom_site_label_1
_geom_torsion_atom_site_label_2
_geom_torsion_atom_site_label_3
_geom_torsion_atom_site_label_4
_geom_torsion
_geom_torsion_site_symmetry_1
_geom_torsion_site_symmetry_2
_geom_torsion_site_symmetry_3
_geom_torsion_site_symmetry_4
_geom_torsion_publ_flag
Pd1 P1 C28 C23 4.9(2) . . . . ?
Pd1 P1 C28 C27 -172.4(2) . . . . ?
Pd1 P1 C31 C32 70.7(2) . . . . ?
Pd1 P1 C31 C33 -166.5(2) . . . . ?
Pd1 P1 C31 C34 -47.0(2) . . . . ?
Pd1 O1 C39 F28 -136.4(2) . . . . ?
Pd1 O1 C39 F29 104.2(3) . . . . ?
Pd1 O1 C39 F30 -14.9(4) . . . . ?
Pd1 C1 C3 C4 -163.6(2) . . . . ?
Pd1 C1 C7 C6 165.7(2) . . . . ?
Pd1 C2 C9 C10 -89.8(2) . . . . ?
Pd1 C2 C9 C20 94.9(2) . . . . ?
Pd1 C2 C13 C12 89.7(2) . . . . ?
Pd1 C2 C13 C14 -97.0(2) . . . . ?
Pd1 C2 C23 C24 179.26(18) . . . . ?
Pd1 C2 C23 C28 3.3(3) . . . . ?
O2 C27 C28 P1 4.3(4) . . . . ?
O2 C27 C28 C23 -173.0(2) . . . . ?
O3 C24 C25 C26 -175.3(3) . . . . ?
C1 C3 C4 C5 0.0(4) . . . . ?
C2 C9 C10 C11 -2.4(4) . . . . ?
C2 C9 C20 C21 98.9(3) . . . . ?
C2 C9 C20 C22 -138.1(3) . . . . ?
C2 C13 C14 C15 -108.9(3) . . . . ?
C2 C13 C14 C16 128.3(3) . . . . ?
C2 C23 C24 O3 2.4(3) . . . . ?
C2 C23 C24 C25 -176.3(2) . . . . ?
C2 C23 C28 P1 -5.9(4) . . . . ?
C2 C23 C28 C27 171.5(2) . . . . ?
C3 C1 C7 C6 0.2(4) . . . . ?
C3 C4 C5 C6 -0.6(4) . . . . ?
C3 C4 C5 C8 178.2(3) . . . . ?
C4 C5 C6 C7 0.9(5) . . . . ?
C4 C5 C8 F4 -172.3(4) . . . . ?
C4 C5 C8 F5 -55.1(5) . . . . ?
C4 C5 C8 F6 67.5(5) . . . . ?
C4 C5 C8 F5A -119.1(14) . . . . ?
C4 C5 C8 F6A 10.0(13) . . . . ?
C4 C5 C8 F4A 120.1(12) . . . . ?
C5 C6 C7 C1 -0.7(5) . . . . ?
C6 C5 C8 F4 6.5(5) . . . . ?
C6 C5 C8 F5 123.7(4) . . . . ?
C6 C5 C8 F6 -113.7(5) . . . . ?
C6 C5 C8 F5A 59.6(14) . . . . ?
C6 C5 C8 F6A -171.2(13) . . . . ?
C6 C5 C8 F4A -61.1(12) . . . . ?
C7 C1 C3 C4 0.2(4) . . . . ?
C8 C5 C6 C7 -177.8(3) . . . . ?
C9 C2 C13 C12 -4.2(4) . . . . ?
C9 C2 C13 C14 169.1(2) . . . . ?
C9 C2 C23 C24 -79.0(3) . . . . ?
C9 C2 C23 C28 105.1(3) . . . . ?
C9 C10 C11 C12 0.0(4) . . . . ?
C9 C10 C11 C17 -177.9(2) . . . . ?
C10 C9 C20 C21 -76.4(3) . . . . ?
C10 C9 C20 C22 46.7(3) . . . . ?
C10 C11 C12 C13 0.4(4) . . . . ?
C10 C11 C17 C18 80.8(4) . . . . ?
C10 C11 C17 C19 -44.8(4) . . . . ?
C11 C12 C13 C2 1.8(4) . . . . ?
C11 C12 C13 C14 -171.8(2) . . . . ?
C12 C11 C17 C18 -97.1(4) . . . . ?
C12 C11 C17 C19 137.3(3) . . . . ?
C12 C13 C14 C15 64.5(3) . . . . ?
C12 C13 C14 C16 -58.3(3) . . . . ?
C13 C2 C9 C10 4.5(3) . . . . ?
C13 C2 C9 C20 -170.8(2) . . . . ?
C13 C2 C23 C24 77.2(3) . . . . ?
C13 C2 C23 C28 -98.7(3) . . . . ?
C17 C11 C12 C13 178.3(2) . . . . ?
C20 C9 C10 C11 172.9(2) . . . . ?
C23 C2 C9 C10 160.4(2) . . . . ?
C23 C2 C9 C20 -14.9(3) . . . . ?
C23 C2 C13 C12 -160.4(2) . . . . ?
C23 C2 C13 C14 12.9(4) . . . . ?
C23 C24 C25 C26 3.3(4) . . . . ?
C24 C23 C28 P1 178.4(2) . . . . ?
C24 C23 C28 C27 -4.2(4) . . . . ?
C24 C25 C26 C27 -2.1(5) . . . . ?
C25 C26 C27 O2 176.0(3) . . . . ?
C25 C26 C27 C28 -2.3(4) . . . . ?
C26 C27 C28 P1 -177.2(2) . . . . ?
C26 C27 C28 C23 5.5(4) . . . . ?
C28 P1 C31 C32 -174.5(2) . . . . ?
C28 P1 C31 C33 -51.7(3) . . . . ?
C28 P1 C31 C34 67.8(2) . . . . ?
C28 C23 C24 O3 178.6(2) . . . . ?
C28 C23 C24 C25 -0.1(4) . . . . ?
C29 O2 C27 C26 -15.3(4) . . . . ?
C29 O2 C27 C28 163.1(3) . . . . ?
C30 O3 C24 C23 -178.0(3) . . . . ?
C30 O3 C24 C25 0.7(4) . . . . ?
C31 P1 C28 C23 -117.9(2) . . . . ?
C31 P1 C28 C27 64.8(3) . . . . ?
C35 P1 C28 C23 122.7(2) . . . . ?
C35 P1 C28 C27 -54.6(3) . . . . ?
C35 P1 C31 C32 -56.9(2) . . . . ?
C35 P1 C31 C33 65.9(3) . . . . ?
C35 P1 C31 C34 -174.65(19) . . . . ?
